data_1513675
loop_
_publ_author_name
'Hering, Christian'
'Schulz, Axel'
'Villinger, Alexander'

_publ_section_title
;
 Diatomic PN -- trapped in a cyclo-tetraphosphazene
;
_journal_issue 3
_journal_name_full 'Chemical Science'
_journal_page_first 1064
_journal_paper_doi 10.1039/c3sc52322e
_journal_volume 5
_journal_year 2014
_chemical_formula_moiety 'C20 H38 N6 P2 Si2 2+, 2(Cl4 Ga -), C H2 Cl2'
_chemical_formula_sum 'C21 H40 Cl10 Ga2 N6 P2 Si2'
_chemical_formula_weight 988.65
_chemical_name_systematic
;
1,3-bis[4-(N,N-dimethylamino)piridyl]-2,4-bis(trimethylsilyl)-cyclo-1,3-
diphospha-2,4-diazenium bis-tetrachlorogallate
;
_space_group_IT_number 14
_symmetry_cell_setting monoclinic
_symmetry_Int_Tables_number 14
_symmetry_space_group_name_Hall '-P 2ybc'
_symmetry_space_group_name_H-M 'P 1 21/c 1'
_atom_sites_solution_hydrogens geom
_atom_sites_solution_primary direct
_atom_sites_solution_secondary difmap
_audit_creation_method SHELXL-97
_cell_angle_alpha 90.00
_cell_angle_beta 115.528(2)
_cell_angle_gamma 90.00
_cell_formula_units_Z 4
_cell_length_a 18.2251(7)
_cell_length_b 16.1902(6)
_cell_length_c 16.0587(7)
_cell_measurement_reflns_used 9988
_cell_measurement_temperature 173(2)
_cell_measurement_theta_max 49.269
_cell_measurement_theta_min 5.135
_cell_volume 4275.8(3)
_computing_cell_refinement 'Bruker Apex V7.51A'
_computing_data_collection 'Bruker Apex V7.51A'
_computing_data_reduction 'Bruker SAINT'
_computing_molecular_graphics 'ORTEP-3v2.01 (Farrugia, 1997)'
_computing_publication_material SHELXL-97
_computing_structure_refinement 'SHELXL-97 (Sheldrick, 1997)'
_computing_structure_solution 'SHELXS-97 (Sheldrick, 1997)'
_diffrn_ambient_temperature 173(2)
_diffrn_measured_fraction_theta_full 0.999
_diffrn_measured_fraction_theta_max 0.999
_diffrn_measurement_device_type 'Bruker Apex Kappa II-CCD-diffractometer'
_diffrn_measurement_method 'phi and omega scans'
_diffrn_radiation_monochromator graphite
_diffrn_radiation_source 'sealed tube'
_diffrn_radiation_type MoK\a
_diffrn_radiation_wavelength 0.71073
_diffrn_reflns_av_R_equivalents 0.0318
_diffrn_reflns_av_sigmaI/netI 0.0260
_diffrn_reflns_limit_h_max 21
_diffrn_reflns_limit_h_min -21
_diffrn_reflns_limit_k_max 18
_diffrn_reflns_limit_k_min -18
_diffrn_reflns_limit_l_max 18
_diffrn_reflns_limit_l_min -18
_diffrn_reflns_number 40482
_diffrn_reflns_theta_full 24.50
_diffrn_reflns_theta_max 24.50
_diffrn_reflns_theta_min 1.24
_exptl_absorpt_coefficient_mu 2.040
_exptl_absorpt_correction_T_max 0.6296
_exptl_absorpt_correction_T_min 0.5354
_exptl_absorpt_correction_type multi-scan
_exptl_absorpt_process_details '(SADABS; Sheldrick, 2004)'
_exptl_crystal_colour colourless
_exptl_crystal_density_diffrn 1.536
_exptl_crystal_density_method 'not measured'
_exptl_crystal_description block
_exptl_crystal_F_000 1992
_exptl_crystal_size_max 0.35
_exptl_crystal_size_mid 0.29
_exptl_crystal_size_min 0.25
_refine_diff_density_max 0.875
_refine_diff_density_min -0.554
_refine_diff_density_rms 0.069
_refine_ls_extinction_method none
_refine_ls_goodness_of_fit_ref 1.060
_refine_ls_hydrogen_treatment constr
_refine_ls_matrix_type full
_refine_ls_number_parameters 426
_refine_ls_number_reflns 7115
_refine_ls_number_restraints 6
_refine_ls_restrained_S_all 1.065
_refine_ls_R_factor_all 0.0510
_refine_ls_R_factor_gt 0.0350
_refine_ls_shift/su_max 0.003
_refine_ls_shift/su_mean 0.000
_refine_ls_structure_factor_coef Fsqd
_refine_ls_weighting_details 'calc w=1/[\s^2^(Fo^2^)+(0.0468P)^2^+3.3440P] where P=(Fo^2^+2Fc^2^)/3'
_refine_ls_weighting_scheme calc
_refine_ls_wR_factor_gt 0.0875
_refine_ls_wR_factor_ref 0.0934
_reflns_number_gt 5688
_reflns_number_total 7115
_reflns_threshold_expression >2\s(I)
_cod_data_source_file c3sc52322e.txt
_cod_data_source_block av_ch49_(Me3SiNPdmap)2_2GaCl4
_cod_original_sg_symbol_H-M 'P 21/c'
_cod_database_code 1513675

loop_
_symmetry_equiv_pos_as_xyz
'x, y, z'
'-x, y+1/2, -z+1/2'
'-x, -y, -z'
'x, -y-1/2, z-1/2'

loop_
_atom_site_label
_atom_site_type_symbol
_atom_site_fract_x
_atom_site_fract_y
_atom_site_fract_z
_atom_site_U_iso_or_equiv
_atom_site_adp_type
_atom_site_occupancy
_atom_site_symmetry_multiplicity
_atom_site_calc_flag
_atom_site_refinement_flags
_atom_site_disorder_assembly
_atom_site_disorder_group
P1 P 0.33832(5) 0.94997(5) 0.30016(6) 0.02845(19) Uani 1 1 d . . .
P2 P 0.19173(5) 0.96578(5) 0.27515(6) 0.02833(19) Uani 1 1 d . . .
N1 N 0.28642(15) 0.97039(15) 0.36479(17) 0.0291(6) Uani 1 1 d . . .
N2 N 0.24380(15) 0.94749(15) 0.21069(18) 0.0304(6) Uani 1 1 d . . .
N3 N 0.36032(14) 0.84158(15) 0.32016(18) 0.0283(6) Uani 1 1 d . . .
N4 N 0.41843(18) 0.59364(17) 0.3488(2) 0.0442(7) Uani 1 1 d . . .
N5 N 0.16493(14) 1.07320(15) 0.25021(17) 0.0277(6) Uani 1 1 d . . .
N6 N 0.08207(18) 1.30762(18) 0.1543(2) 0.0461(8) Uani 1 1 d . . .
Si1 Si 0.31635(5) 0.98229(6) 0.48475(6) 0.0335(2) Uani 1 1 d . . .
Si2 Si 0.21262(5) 0.93332(6) 0.09115(6) 0.0316(2) Uani 1 1 d . . .
C1 C 0.3258(3) 0.8791(3) 0.5381(3) 0.0584(11) Uani 1 1 d . . .
H1A H 0.2739 0.8497 0.5082 0.088 Uiso 1 1 calc R . .
H1B H 0.3404 0.8854 0.6040 0.088 Uiso 1 1 calc R . .
H1C H 0.3683 0.8475 0.5302 0.088 Uiso 1 1 calc R . .
C2 C 0.4149(3) 1.0358(3) 0.5345(3) 0.0654(12) Uani 1 1 d . . .
H2A H 0.4558 1.0016 0.5266 0.098 Uiso 1 1 calc R . .
H2B H 0.4315 1.0454 0.6004 0.098 Uiso 1 1 calc R . .
H2C H 0.4100 1.0888 0.5031 0.098 Uiso 1 1 calc R . .
C3 C 0.2349(2) 1.0434(3) 0.4929(3) 0.0549(11) Uani 1 1 d . . .
H3A H 0.2311 1.0971 0.4632 0.082 Uiso 1 1 calc R . .
H3B H 0.2470 1.0517 0.5580 0.082 Uiso 1 1 calc R . .
H3C H 0.1831 1.0140 0.4619 0.082 Uiso 1 1 calc R . .
C4 C 0.2786(2) 1.0005(2) 0.0609(3) 0.0469(9) Uani 1 1 d . . .
H4A H 0.2746 1.0574 0.0794 0.070 Uiso 1 1 calc R . .
H4B H 0.2615 0.9985 -0.0059 0.070 Uiso 1 1 calc R . .
H4C H 0.3350 0.9816 0.0931 0.070 Uiso 1 1 calc R . .
C5 C 0.1044(2) 0.9624(3) 0.0377(3) 0.0520(10) Uani 1 1 d . . .
H5A H 0.0753 0.9305 0.0659 0.078 Uiso 1 1 calc R . .
H5B H 0.0811 0.9507 -0.0286 0.078 Uiso 1 1 calc R . .
H5C H 0.0992 1.0215 0.0472 0.078 Uiso 1 1 calc R . .
C6 C 0.2275(2) 0.8238(2) 0.0697(3) 0.0479(9) Uani 1 1 d . . .
H6A H 0.2848 0.8090 0.1047 0.072 Uiso 1 1 calc R . .
H6B H 0.2116 0.8156 0.0037 0.072 Uiso 1 1 calc R . .
H6C H 0.1939 0.7888 0.0892 0.072 Uiso 1 1 calc R . .
C7 C 0.3099(2) 0.78475(19) 0.3294(2) 0.0351(8) Uani 1 1 d . . .
H7 H 0.2601 0.8031 0.3286 0.042 Uiso 1 1 calc R . .
C8 C 0.3269(2) 0.7037(2) 0.3398(3) 0.0389(8) Uani 1 1 d . . .
H8 H 0.2899 0.6664 0.3471 0.047 Uiso 1 1 calc R . .
C9 C 0.4001(2) 0.6735(2) 0.3397(2) 0.0342(8) Uani 1 1 d . . .
C10 C 0.4509(2) 0.7338(2) 0.3284(2) 0.0381(8) Uani 1 1 d . . .
H10 H 0.5003 0.7173 0.3269 0.046 Uiso 1 1 calc R . .
C11 C 0.43034(18) 0.8143(2) 0.3198(2) 0.0329(7) Uani 1 1 d . . .
H11 H 0.4664 0.8534 0.3133 0.040 Uiso 1 1 calc R . .
C12 C 0.3666(3) 0.5329(2) 0.3640(3) 0.0635(12) Uani 1 1 d . . .
H12A H 0.3592 0.5480 0.4190 0.095 Uiso 1 1 calc R . .
H12B H 0.3921 0.4783 0.3731 0.095 Uiso 1 1 calc R . .
H12C H 0.3136 0.5314 0.3103 0.095 Uiso 1 1 calc R . .
C13 C 0.4948(3) 0.5642(2) 0.3501(4) 0.0661(13) Uani 1 1 d . . .
H13A H 0.4979 0.5810 0.2931 0.099 Uiso 1 1 calc R . .
H13B H 0.4971 0.5038 0.3550 0.099 Uiso 1 1 calc R . .
H13C H 0.5406 0.5881 0.4032 0.099 Uiso 1 1 calc R . .
C14 C 0.2168(2) 1.1343(2) 0.2545(3) 0.0428(9) Uani 1 1 d . . .
H14 H 0.2732 1.1220 0.2788 0.051 Uiso 1 1 calc R . .
C15 C 0.1924(2) 1.2121(2) 0.2257(3) 0.0463(10) Uani 1 1 d . . .
H15 H 0.2315 1.2531 0.2313 0.056 Uiso 1 1 calc R . .
C16 C 0.1088(2) 1.2331(2) 0.1873(2) 0.0365(8) Uani 1 1 d . . .
C17 C 0.05562(19) 1.1692(2) 0.1863(2) 0.0336(8) Uani 1 1 d . . .
H17 H -0.0010 1.1800 0.1636 0.040 Uiso 1 1 calc R . .
C18 C 0.08485(18) 1.09242(19) 0.2176(2) 0.0295(7) Uani 1 1 d . . .
H18 H 0.0478 1.0507 0.2166 0.035 Uiso 1 1 calc R . .
C19 C 0.1380(3) 1.3748(2) 0.1577(3) 0.0624(12) Uani 1 1 d . . .
H19A H 0.1709 1.3908 0.2221 0.094 Uiso 1 1 calc R . .
H19B H 0.1064 1.4225 0.1231 0.094 Uiso 1 1 calc R . .
H19C H 0.1737 1.3558 0.1303 0.094 Uiso 1 1 calc R . .
C20 C -0.0044(2) 1.3277(2) 0.1150(3) 0.0566(11) Uani 1 1 d . . .
H20A H -0.0348 1.2884 0.0657 0.085 Uiso 1 1 calc R . .
H20B H -0.0130 1.3838 0.0898 0.085 Uiso 1 1 calc R . .
H20C H -0.0236 1.3242 0.1633 0.085 Uiso 1 1 calc R . .
Ga1 Ga 0.09535(2) 0.63117(2) 0.18414(3) 0.03672(11) Uani 1 1 d . . .
Cl1 Cl 0.08618(8) 0.76350(6) 0.19288(10) 0.0756(4) Uani 1 1 d . . .
Cl2 Cl 0.13679(6) 0.58162(9) 0.32220(7) 0.0688(3) Uani 1 1 d . . .
Cl3 Cl 0.18101(7) 0.59952(7) 0.13056(8) 0.0593(3) Uani 1 1 d . . .
Cl4 Cl -0.02157(6) 0.57901(7) 0.09898(7) 0.0593(3) Uani 1 1 d . . .
Ga2 Ga 0.43448(2) 1.28486(2) 0.35034(3) 0.03988(12) Uani 1 1 d . . .
Cl5 Cl 0.55490(6) 1.33672(6) 0.41766(8) 0.0622(3) Uani 1 1 d . . .
Cl6 Cl 0.36736(8) 1.30698(8) 0.43072(9) 0.0713(3) Uani 1 1 d . . .
Cl7 Cl 0.37288(6) 1.34283(8) 0.21691(7) 0.0656(3) Uani 1 1 d . . .
Cl8 Cl 0.43973(7) 1.15341(6) 0.32950(10) 0.0683(3) Uani 1 1 d . . .
C21A C 0.1464(9) 1.2215(5) -0.0871(6) 0.087(4) Uani 0.629(13) 1 d PD A 1
H21A H 0.1869 1.2452 -0.1060 0.104 Uiso 0.629(13) 1 calc PR A 1
H21B H 0.0978 1.2575 -0.1116 0.104 Uiso 0.629(13) 1 calc PR A 1
Cl10 Cl 0.1202(5) 1.1257(4) -0.1327(4) 0.0905(15) Uani 0.629(13) 1 d PD A 1
Cl9A Cl 0.1855(8) 1.2195(3) 0.0288(3) 0.177(4) Uani 0.629(13) 1 d PD A 1
C21B C 0.1082(8) 1.2012(13) -0.0599(18) 0.117(9) Uani 0.371(13) 1 d PD A 2
H21C H 0.0770 1.2479 -0.0990 0.141 Uiso 0.371(13) 1 calc PR A 2
H21D H 0.0864 1.1906 -0.0141 0.141 Uiso 0.371(13) 1 calc PR A 2
Cl9B Cl 0.2106(4) 1.2323(3) 0.0001(8) 0.098(4) Uani 0.371(13) 1 d PD A 2
Cl1B Cl 0.0898(9) 1.1117(8) -0.1316(9) 0.117(4) Uani 0.371(13) 1 d PD A 2

loop_
_atom_site_aniso_label
_atom_site_aniso_U_11
_atom_site_aniso_U_22
_atom_site_aniso_U_33
_atom_site_aniso_U_23
_atom_site_aniso_U_13
_atom_site_aniso_U_12
P1 0.0269(4) 0.0213(4) 0.0354(5) -0.0013(3) 0.0118(4) 0.0014(3)
P2 0.0266(4) 0.0223(4) 0.0346(5) 0.0001(3) 0.0118(4) 0.0022(3)
N1 0.0276(14) 0.0253(14) 0.0324(15) -0.0009(11) 0.0111(12) 0.0056(11)
N2 0.0277(14) 0.0284(14) 0.0334(15) -0.0009(11) 0.0115(12) 0.0042(12)
N3 0.0226(13) 0.0228(13) 0.0371(15) -0.0014(11) 0.0106(12) 0.0030(11)
N4 0.0488(18) 0.0246(15) 0.060(2) 0.0035(14) 0.0241(16) 0.0086(14)
N5 0.0245(13) 0.0215(13) 0.0367(15) 0.0011(11) 0.0129(12) 0.0018(11)
N6 0.0448(18) 0.0281(16) 0.068(2) 0.0080(14) 0.0268(17) 0.0032(14)
Si1 0.0296(5) 0.0355(5) 0.0338(5) -0.0025(4) 0.0121(4) 0.0052(4)
Si2 0.0289(5) 0.0325(5) 0.0328(5) -0.0011(4) 0.0128(4) 0.0038(4)
C1 0.069(3) 0.059(3) 0.053(3) 0.015(2) 0.032(2) 0.023(2)
C2 0.053(3) 0.087(3) 0.054(3) -0.023(2) 0.021(2) -0.020(2)
C3 0.056(2) 0.064(3) 0.049(2) 0.002(2) 0.027(2) 0.024(2)
C4 0.051(2) 0.044(2) 0.048(2) 0.0056(17) 0.0228(19) -0.0004(18)
C5 0.0310(19) 0.082(3) 0.036(2) -0.005(2) 0.0079(16) 0.012(2)
C6 0.062(2) 0.037(2) 0.049(2) -0.0105(17) 0.028(2) -0.0062(19)
C7 0.0284(17) 0.0259(18) 0.051(2) -0.0010(15) 0.0167(16) 0.0020(14)
C8 0.0354(19) 0.0269(18) 0.057(2) 0.0001(16) 0.0227(17) -0.0035(15)
C9 0.0373(19) 0.0249(17) 0.0364(19) -0.0004(14) 0.0121(15) 0.0049(15)
C10 0.0347(18) 0.0305(19) 0.053(2) 0.0019(16) 0.0220(17) 0.0083(15)
C11 0.0233(16) 0.0286(18) 0.045(2) -0.0009(15) 0.0124(15) -0.0028(14)
C12 0.072(3) 0.026(2) 0.098(4) 0.007(2) 0.041(3) 0.003(2)
C13 0.066(3) 0.034(2) 0.105(4) 0.005(2) 0.043(3) 0.020(2)
C14 0.0249(17) 0.034(2) 0.065(3) 0.0039(17) 0.0151(17) 0.0002(16)
C15 0.035(2) 0.0262(19) 0.076(3) 0.0061(18) 0.0229(19) -0.0054(16)
C16 0.0392(19) 0.0252(18) 0.048(2) 0.0025(15) 0.0212(17) 0.0047(15)
C17 0.0278(17) 0.0327(19) 0.041(2) 0.0023(15) 0.0152(15) 0.0028(15)
C18 0.0263(16) 0.0264(17) 0.0370(18) -0.0006(14) 0.0146(14) -0.0012(14)
C19 0.066(3) 0.030(2) 0.098(4) 0.014(2) 0.042(3) 0.002(2)
C20 0.051(2) 0.043(2) 0.077(3) 0.024(2) 0.029(2) 0.017(2)
Ga1 0.0403(2) 0.0334(2) 0.0427(2) -0.00397(17) 0.02374(19) -0.00446(17)
Cl1 0.0776(8) 0.0348(5) 0.1322(11) -0.0121(6) 0.0619(8) -0.0064(5)
Cl2 0.0527(6) 0.1086(9) 0.0478(6) 0.0199(6) 0.0243(5) 0.0095(6)
Cl3 0.0695(7) 0.0561(6) 0.0775(7) -0.0097(5) 0.0556(6) -0.0049(5)
Cl4 0.0468(6) 0.0639(7) 0.0611(7) -0.0132(5) 0.0175(5) -0.0136(5)
Ga2 0.0381(2) 0.0295(2) 0.0480(3) 0.00367(17) 0.01467(19) -0.00254(17)
Cl5 0.0435(5) 0.0459(6) 0.0762(8) 0.0036(5) 0.0059(5) -0.0114(5)
Cl6 0.0827(8) 0.0751(8) 0.0712(8) -0.0075(6) 0.0474(7) -0.0048(6)
Cl7 0.0535(6) 0.0806(8) 0.0533(6) 0.0231(6) 0.0140(5) 0.0023(6)
Cl8 0.0577(6) 0.0320(5) 0.1220(10) -0.0068(6) 0.0451(7) -0.0069(5)
C21A 0.121(11) 0.056(5) 0.070(7) 0.025(4) 0.028(7) 0.022(6)
Cl10 0.123(4) 0.069(2) 0.0623(18) 0.0067(14) 0.024(2) 0.019(2)
Cl9A 0.374(11) 0.079(3) 0.066(2) 0.0156(17) 0.084(4) 0.077(5)
C21B 0.088(14) 0.096(16) 0.14(2) -0.035(14) 0.018(13) 0.044(11)
Cl9B 0.095(5) 0.057(2) 0.155(9) 0.025(4) 0.067(5) 0.018(2)
Cl1B 0.128(8) 0.072(4) 0.126(5) 0.027(3) 0.030(5) 0.025(5)

loop_
_atom_type_symbol
_atom_type_description
_atom_type_scat_dispersion_real
_atom_type_scat_dispersion_imag
_atom_type_scat_source
C C 0.0033 0.0016 'International Tables Vol C Tables 4.2.6.8 and 6.1.1.4'
H H 0.0000 0.0000 'International Tables Vol C Tables 4.2.6.8 and 6.1.1.4'
N N 0.0061 0.0033 'International Tables Vol C Tables 4.2.6.8 and 6.1.1.4'
Si Si 0.0817 0.0704 'International Tables Vol C Tables 4.2.6.8 and 6.1.1.4'
P P 0.1023 0.0942 'International Tables Vol C Tables 4.2.6.8 and 6.1.1.4'
Cl Cl 0.1484 0.1585 'International Tables Vol C Tables 4.2.6.8 and 6.1.1.4'
Ga Ga 0.2307 1.6083 'International Tables Vol C Tables 4.2.6.8 and 6.1.1.4'

loop_
_geom_angle_atom_site_label_1
_geom_angle_atom_site_label_2
_geom_angle_atom_site_label_3
_geom_angle
N2 P1 N1 83.89(12)
N2 P1 N3 101.21(12)
N1 P1 N3 102.66(12)
N2 P1 P2 41.90(9)
N1 P1 P2 42.01(9)
N3 P1 P2 105.38(9)
N2 P2 N1 83.95(12)
N2 P2 N5 101.59(12)
N1 P2 N5 102.93(12)
N2 P2 P1 41.84(9)
N1 P2 P1 42.12(9)
N5 P2 P1 107.35(9)
P2 N1 P1 95.87(13)
P2 N1 Si1 130.33(15)
P1 N1 Si1 133.54(15)
P1 N2 P2 96.26(14)
P1 N2 Si2 130.88(15)
P2 N2 Si2 132.83(15)
C11 N3 C7 117.7(3)
C11 N3 P1 117.1(2)
C7 N3 P1 125.0(2)
C9 N4 C12 121.7(3)
C9 N4 C13 120.8(3)
C12 N4 C13 117.4(3)
C14 N5 C18 117.7(3)
C14 N5 P2 125.3(2)
C18 N5 P2 116.7(2)
C16 N6 C20 121.2(3)
C16 N6 C19 121.9(3)
C20 N6 C19 116.9(3)
N1 Si1 C3 104.87(15)
N1 Si1 C2 108.03(17)
C3 Si1 C2 112.6(2)
N1 Si1 C1 109.16(16)
C3 Si1 C1 111.76(19)
C2 Si1 C1 110.2(2)
N2 Si2 C4 105.66(15)
N2 Si2 C5 104.60(15)
C4 Si2 C5 114.67(19)
N2 Si2 C6 108.85(15)
C4 Si2 C6 110.72(18)
C5 Si2 C6 111.82(19)
Si1 C1 H1A 109.5
Si1 C1 H1B 109.5
H1A C1 H1B 109.5
Si1 C1 H1C 109.5
H1A C1 H1C 109.5
H1B C1 H1C 109.5
Si1 C2 H2A 109.5
Si1 C2 H2B 109.5
H2A C2 H2B 109.5
Si1 C2 H2C 109.5
H2A C2 H2C 109.5
H2B C2 H2C 109.5
Si1 C3 H3A 109.5
Si1 C3 H3B 109.5
H3A C3 H3B 109.5
Si1 C3 H3C 109.5
H3A C3 H3C 109.5
H3B C3 H3C 109.5
Si2 C4 H4A 109.5
Si2 C4 H4B 109.5
H4A C4 H4B 109.5
Si2 C4 H4C 109.5
H4A C4 H4C 109.5
H4B C4 H4C 109.5
Si2 C5 H5A 109.5
Si2 C5 H5B 109.5
H5A C5 H5B 109.5
Si2 C5 H5C 109.5
H5A C5 H5C 109.5
H5B C5 H5C 109.5
Si2 C6 H6A 109.5
Si2 C6 H6B 109.5
H6A C6 H6B 109.5
Si2 C6 H6C 109.5
H6A C6 H6C 109.5
H6B C6 H6C 109.5
C8 C7 N3 123.2(3)
C8 C7 H7 118.4
N3 C7 H7 118.4
C7 C8 C9 120.2(3)
C7 C8 H8 119.9
C9 C8 H8 119.9
N4 C9 C10 122.6(3)
N4 C9 C8 121.8(3)
C10 C9 C8 115.5(3)
C11 C10 C9 120.9(3)
C11 C10 H10 119.5
C9 C10 H10 119.5
C10 C11 N3 122.4(3)
C10 C11 H11 118.8
N3 C11 H11 118.8
N4 C12 H12A 109.5
N4 C12 H12B 109.5
H12A C12 H12B 109.5
N4 C12 H12C 109.5
H12A C12 H12C 109.5
H12B C12 H12C 109.5
N4 C13 H13A 109.5
N4 C13 H13B 109.5
H13A C13 H13B 109.5
N4 C13 H13C 109.5
H13A C13 H13C 109.5
H13B C13 H13C 109.5
C15 C14 N5 123.0(3)
C15 C14 H14 118.5
N5 C14 H14 118.5
C14 C15 C16 120.5(3)
C14 C15 H15 119.7
C16 C15 H15 119.7
N6 C16 C17 122.0(3)
N6 C16 C15 122.3(3)
C17 C16 C15 115.7(3)
C18 C17 C16 120.5(3)
C18 C17 H17 119.8
C16 C17 H17 119.8
N5 C18 C17 122.5(3)
N5 C18 H18 118.8
C17 C18 H18 118.8
N6 C19 H19A 109.5
N6 C19 H19B 109.5
H19A C19 H19B 109.5
N6 C19 H19C 109.5
H19A C19 H19C 109.5
H19B C19 H19C 109.5
N6 C20 H20A 109.5
N6 C20 H20B 109.5
H20A C20 H20B 109.5
N6 C20 H20C 109.5
H20A C20 H20C 109.5
H20B C20 H20C 109.5
Cl3 Ga1 Cl4 110.16(4)
Cl3 Ga1 Cl1 110.70(4)
Cl4 Ga1 Cl1 110.39(5)
Cl3 Ga1 Cl2 109.24(5)
Cl4 Ga1 Cl2 108.60(5)
Cl1 Ga1 Cl2 107.69(6)
Cl5 Ga2 Cl6 110.65(5)
Cl5 Ga2 Cl7 108.07(5)
Cl6 Ga2 Cl7 109.60(5)
Cl5 Ga2 Cl8 110.94(4)
Cl6 Ga2 Cl8 109.29(5)
Cl7 Ga2 Cl8 108.24(5)
Cl9A C21A Cl10 111.6(6)
Cl9A C21A H21A 109.3
Cl10 C21A H21A 109.3
Cl9A C21A H21B 109.3
Cl10 C21A H21B 109.3
H21A C21A H21B 108.0
Cl9B C21B Cl1B 116.3(10)
Cl9B C21B H21C 108.2
Cl1B C21B H21C 108.2
Cl9B C21B H21D 108.2
Cl1B C21B H21D 108.2
H21C C21B H21D 107.4

loop_
_geom_bond_atom_site_label_1
_geom_bond_atom_site_label_2
_geom_bond_distance
P1 N2 1.703(3)
P1 N1 1.711(3)
P1 N3 1.798(3)
P1 P2 2.5377(11)
P2 N2 1.705(3)
P2 N1 1.707(3)
P2 N5 1.804(2)
N1 Si1 1.772(3)
N2 Si2 1.767(3)
N3 C11 1.353(4)
N3 C7 1.353(4)
N4 C9 1.328(4)
N4 C12 1.456(5)
N4 C13 1.463(5)
N5 C14 1.350(4)
N5 C18 1.357(4)
N6 C16 1.324(4)
N6 C20 1.460(5)
N6 C19 1.475(5)
Si1 C3 1.835(4)
Si1 C2 1.838(4)
Si1 C1 1.852(4)
Si2 C4 1.836(4)
Si2 C5 1.841(3)
Si2 C6 1.849(4)
C1 H1A 0.9800
C1 H1B 0.9800
C1 H1C 0.9800
C2 H2A 0.9800
C2 H2B 0.9800
C2 H2C 0.9800
C3 H3A 0.9800
C3 H3B 0.9800
C3 H3C 0.9800
C4 H4A 0.9800
C4 H4B 0.9800
C4 H4C 0.9800
C5 H5A 0.9800
C5 H5B 0.9800
C5 H5C 0.9800
C6 H6A 0.9800
C6 H6B 0.9800
C6 H6C 0.9800
C7 C8 1.342(4)
C7 H7 0.9500
C8 C9 1.420(5)
C8 H8 0.9500
C9 C10 1.409(5)
C10 C11 1.347(5)
C10 H10 0.9500
C11 H11 0.9500
C12 H12A 0.9800
C12 H12B 0.9800
C12 H12C 0.9800
C13 H13A 0.9800
C13 H13B 0.9800
C13 H13C 0.9800
C14 C15 1.348(5)
C14 H14 0.9500
C15 C16 1.416(5)
C15 H15 0.9500
C16 C17 1.412(5)
C17 C18 1.361(4)
C17 H17 0.9500
C18 H18 0.9500
C19 H19A 0.9800
C19 H19B 0.9800
C19 H19C 0.9800
C20 H20A 0.9800
C20 H20B 0.9800
C20 H20C 0.9800
Ga1 Cl3 2.1441(10)
Ga1 Cl4 2.1477(10)
Ga1 Cl1 2.1581(11)
Ga1 Cl2 2.1648(11)
Ga2 Cl5 2.1553(10)
Ga2 Cl6 2.1567(12)
Ga2 Cl7 2.1585(11)
Ga2 Cl8 2.1629(11)
C21A Cl9A 1.682(8)
C21A Cl10 1.693(9)
C21A H21A 0.9900
C21A H21B 0.9900
C21B Cl9B 1.765(12)
C21B Cl1B 1.791(12)
C21B H21C 0.9900
C21B H21D 0.9900

loop_
_geom_torsion_atom_site_label_1
_geom_torsion_atom_site_label_2
_geom_torsion_atom_site_label_3
_geom_torsion_atom_site_label_4
_geom_torsion
N1 P1 P2 N2 178.31(19)
N3 P1 P2 N2 -89.73(16)
N2 P1 P2 N1 -178.31(19)
N3 P1 P2 N1 91.96(16)
N2 P1 P2 N5 -88.09(16)
N1 P1 P2 N5 90.22(16)
N3 P1 P2 N5 -177.81(13)
N2 P2 N1 P1 -1.13(12)
N5 P2 N1 P1 -101.68(13)
N2 P2 N1 Si1 -175.7(2)
N5 P2 N1 Si1 83.7(2)
P1 P2 N1 Si1 -174.6(3)
N2 P1 N1 P2 1.14(12)
N3 P1 N1 P2 -99.02(13)
N2 P1 N1 Si1 175.4(2)
N3 P1 N1 Si1 75.3(2)
P2 P1 N1 Si1 174.3(3)
N1 P1 N2 P2 -1.14(13)
N3 P1 N2 P2 100.60(13)
N1 P1 N2 Si2 177.4(2)
N3 P1 N2 Si2 -80.9(2)
P2 P1 N2 Si2 178.5(3)
N1 P2 N2 P1 1.14(13)
N5 P2 N2 P1 103.14(13)
N1 P2 N2 Si2 -177.3(2)
N5 P2 N2 Si2 -75.3(2)
P1 P2 N2 Si2 -178.4(3)
N2 P1 N3 C11 126.0(2)
N1 P1 N3 C11 -147.8(2)
P2 P1 N3 C11 168.9(2)
N2 P1 N3 C7 -49.4(3)
N1 P1 N3 C7 36.8(3)
P2 P1 N3 C7 -6.5(3)
N2 P2 N5 C14 -49.5(3)
N1 P2 N5 C14 36.9(3)
P1 P2 N5 C14 -6.6(3)
N2 P2 N5 C18 125.1(2)
N1 P2 N5 C18 -148.6(2)
P1 P2 N5 C18 168.0(2)
P2 N1 Si1 C3 -30.1(3)
P1 N1 Si1 C3 157.3(2)
P2 N1 Si1 C2 -150.4(2)
P1 N1 Si1 C2 37.0(3)
P2 N1 Si1 C1 89.8(2)
P1 N1 Si1 C1 -82.8(3)
P1 N2 Si2 C4 -45.8(2)
P2 N2 Si2 C4 132.1(2)
P1 N2 Si2 C5 -167.2(2)
P2 N2 Si2 C5 10.7(3)
P1 N2 Si2 C6 73.1(2)
P2 N2 Si2 C6 -108.9(2)
C11 N3 C7 C8 1.2(5)
P1 N3 C7 C8 176.6(3)
N3 C7 C8 C9 -1.1(6)
C12 N4 C9 C10 177.5(4)
C13 N4 C9 C10 1.8(5)
C12 N4 C9 C8 -3.2(5)
C13 N4 C9 C8 -178.9(4)
C7 C8 C9 N4 -179.3(3)
C7 C8 C9 C10 0.0(5)
N4 C9 C10 C11 -179.7(3)
C8 C9 C10 C11 1.0(5)
C9 C10 C11 N3 -1.0(5)
C7 N3 C11 C10 -0.1(5)
P1 N3 C11 C10 -175.9(3)
C18 N5 C14 C15 -1.8(5)
P2 N5 C14 C15 172.7(3)
N5 C14 C15 C16 -1.2(6)
C20 N6 C16 C17 0.2(6)
C19 N6 C16 C17 178.3(4)
C20 N6 C16 C15 -180.0(4)
C19 N6 C16 C15 -1.9(6)
C14 C15 C16 N6 -176.6(4)
C14 C15 C16 C17 3.2(6)
N6 C16 C17 C18 177.4(3)
C15 C16 C17 C18 -2.4(5)
C14 N5 C18 C17 2.6(5)
P2 N5 C18 C17 -172.3(3)
C16 C17 C18 N5 -0.5(5)
